data_4113061
loop_
_publ_author_name
'Manuel Alcarazo'
'Stephen J. Roseblade'
'Emma Alonso'
'Rosario Fern\'andez'
'Eleuterio Alvarez'
'Fernando J. Lahoz'
'Jos\'e M. Lassaletta'

_publ_contact_author_address
;
  Dr. Jose M. Lassaletta
 Instituto de Investigaciones Quimicas, C.S.I.C-Universidad de Sevilla,
 Avd. Americo Vespucio, s/n., Isla de la Cartuja, 41092 Sevilla,  Spain
;
_publ_contact_author_email jmlassa@iiq.csic.es
_publ_contact_author_fax '+34 954 460565'
_publ_contact_author_name 'Dr. Jose M. Lassaletta'
_publ_contact_author_phone '+34 954 489560'
_publ_section_title
;
 1,3-Bis(N,N-dialkylamino)imidazolin-2-ylidenes: Synthesis and Reactivity
 of a New Family of Stable N-Heterocyclic Carbenes
;
_journal_name_full 'Journal of the American Chemical Society'
_journal_page_first 13242
_journal_page_last 13243
_journal_paper_doi 10.1021/ja0471119
_journal_volume 126
_journal_year 2004
_chemical_absolute_configuration rmad
_chemical_formula_moiety 'C35 H48 Cl N4 O2 Rh'
_chemical_formula_sum 'C35 H48 Cl N4 O2 Rh'
_chemical_formula_weight 695.13
_chemical_name_systematic
; 
 ? 
;
_space_group_IT_number 4
_symmetry_cell_setting monoclinic
_symmetry_space_group_name_Hall 'P 2yb'
_symmetry_space_group_name_H-M 'P 1 21 1'
_atom_sites_solution_hydrogens geom
_atom_sites_solution_primary direct
_atom_sites_solution_secondary difmap
_audit_creation_method SHELXL-97
_cell_angle_alpha 90.00
_cell_angle_beta 92.743(2)
_cell_angle_gamma 90.00
_cell_formula_units_Z 2
_cell_length_a 9.7983(10)
_cell_length_b 9.4257(10)
_cell_length_c 17.9186(19)
_cell_measurement_reflns_used 6268
_cell_measurement_temperature 173(2)
_cell_measurement_theta_max 29.97
_cell_measurement_theta_min 2.42
_cell_volume 1653.0(3)
_computing_cell_refinement 'SAINT+ v. 6.22 (Bruker AXS, 2001)'
_computing_data_collection 'SMART v. 5.625 (Bruker AXS, 2001)'
_computing_data_reduction 'SAINT+ v. 6.22 (Bruker AXS, 2001)'
_computing_molecular_graphics 'XP, SHELXTL v. 6.10 (Bruker, 2000)'
_computing_publication_material 'XCIF, SHELXTL v. 6.10 (Bruker, 2000)'
_computing_structure_refinement 'SHELXL-97 (Sheldrick, 1997)'
_computing_structure_solution 'SHELXS-97 (Sheldrick, 1990)'
_diffrn_ambient_temperature 173(2)
_diffrn_detector_area_resol_mean 8.26
_diffrn_measured_fraction_theta_full 0.992
_diffrn_measured_fraction_theta_max 0.905
_diffrn_measurement_device_type 'Bruker SMART APEX CCD system'
_diffrn_measurement_method '\w rotations with narrow frames'
_diffrn_radiation_monochromator graphite
_diffrn_radiation_source 'fine-focus sealed tube'
_diffrn_radiation_type MoK\a
_diffrn_radiation_wavelength 0.71073
_diffrn_reflns_av_R_equivalents 0.0189
_diffrn_reflns_av_sigmaI/netI 0.0320
_diffrn_reflns_limit_h_max 13
_diffrn_reflns_limit_h_min -12
_diffrn_reflns_limit_k_max 12
_diffrn_reflns_limit_k_min -7
_diffrn_reflns_limit_l_max 24
_diffrn_reflns_limit_l_min -23
_diffrn_reflns_number 10235
_diffrn_reflns_theta_full 25.00
_diffrn_reflns_theta_max 29.11
_diffrn_reflns_theta_min 2.08
_diffrn_standards_number 'no decay'
_exptl_absorpt_coefficient_mu 0.634
_exptl_absorpt_correction_T_max 0.8474
_exptl_absorpt_correction_T_min 0.6114
_exptl_absorpt_correction_type multi-scan
_exptl_absorpt_process_details
; SADABS: Area-Detector Absorption Correction. Bruker-AXS 
  within SAINT+ package, v. 6.22 (2001).
;
_exptl_crystal_colour yellow
_exptl_crystal_density_diffrn 1.397
_exptl_crystal_description prism
_exptl_crystal_F_000 728
_exptl_crystal_size_max 0.86
_exptl_crystal_size_mid 0.32
_exptl_crystal_size_min 0.27
_refine_diff_density_max 0.638
_refine_diff_density_min -0.486
_refine_diff_density_rms 0.061
_refine_ls_abs_structure_details 'Flack H D (1983), Acta Cryst. A39, 876-881'
_refine_ls_abs_structure_Flack -0.04(3)
_refine_ls_extinction_method none
_refine_ls_goodness_of_fit_ref 1.042
_refine_ls_hydrogen_treatment mixed
_refine_ls_matrix_type full
_refine_ls_number_parameters 388
_refine_ls_number_reflns 5764
_refine_ls_number_restraints 1
_refine_ls_restrained_S_all 1.042
_refine_ls_R_factor_all 0.0322
_refine_ls_R_factor_gt 0.0297
_refine_ls_shift/su_max 0.001
_refine_ls_shift/su_mean 0.000
_refine_ls_structure_factor_coef Fsqd
_refine_ls_weighting_details 'calc w=1/[\s^2^(Fo^2^)+(0.0326P)^2^+0.9102P] where P=(Fo^2^+2Fc^2^)/3'
_refine_ls_weighting_scheme calc
_refine_ls_wR_factor_gt 0.0707
_refine_ls_wR_factor_ref 0.0725
_reflns_number_gt 5444
_reflns_number_total 5764
_reflns_threshold_expression >2sigma(I)
_cod_data_source_file ja0471119si20040908_102737_1.cif
_cod_data_source_block 13
_cod_database_code 4113061

loop_
_symmetry_equiv_pos_as_xyz
'x, y, z'
'-x, y+1/2, -z'

loop_
_atom_site_label
_atom_site_type_symbol
_atom_site_fract_x
_atom_site_fract_y
_atom_site_fract_z
_atom_site_U_iso_or_equiv
_atom_site_adp_type
_atom_site_occupancy
_atom_site_symmetry_multiplicity
_atom_site_calc_flag
_atom_site_refinement_flags
Rh1 Rh 0.670601(19) 0.43328(3) 0.796744(12) 0.03006(7) Uani 1 1 d .
Cl1 Cl 0.73972(8) 0.63039(11) 0.87251(5) 0.0402(2) Uani 1 1 d .
O1 O 0.2377(3) 0.2535(3) 0.74433(15) 0.0401(6) Uani 1 1 d .
O2 O 0.5895(4) 0.5959(6) 0.5011(2) 0.116(2) Uani 1 1 d .
N1 N 0.3771(2) 0.5268(3) 0.80231(14) 0.0256(5) Uani 1 1 d .
N2 N 0.3625(2) 0.4321(5) 0.86240(12) 0.0293(4) Uani 1 1 d .
N3 N 0.4707(2) 0.6260(3) 0.70990(13) 0.0297(6) Uani 1 1 d .
N4 N 0.5663(3) 0.6914(3) 0.66492(15) 0.0368(7) Uani 1 1 d .
C1 C 0.4936(3) 0.5352(4) 0.76687(17) 0.0265(6) Uani 1 1 d .
C2 C 0.2677(3) 0.6251(4) 0.77524(17) 0.0244(6) Uani 1 1 d .
H2 H 0.1848 0.5690 0.7590 0.029 Uiso 1 1 d R
C3 C 0.3329(3) 0.6888(4) 0.70548(16) 0.0289(6) Uani 1 1 d .
H3 H 0.3398 0.7942 0.7108 0.035 Uiso 1 1 d R
C4 C 0.2272(3) 0.3621(4) 0.8648(2) 0.0341(7) Uani 1 1 d .
H4 H 0.1536 0.4275 0.8451 0.041 Uiso 1 1 d R
C5 C 0.2138(4) 0.3372(5) 0.9495(2) 0.0472(10) Uani 1 1 d .
H5A H 0.1428 0.3999 0.9691 0.057 Uiso 1 1 d R
H5B H 0.1889 0.2374 0.9593 0.057 Uiso 1 1 d R
C6 C 0.3529(4) 0.3717(5) 0.9858(2) 0.0517(10) Uani 1 1 d .
H6A H 0.3450 0.4048 1.0379 0.062 Uiso 1 1 d R
H6B H 0.4144 0.2884 0.9856 0.062 Uiso 1 1 d R
C7 C 0.4023(4) 0.4871(4) 0.93736(18) 0.0375(8) Uani 1 1 d .
H7A H 0.3565 0.5783 0.9473 0.045 Uiso 1 1 d R
H7B H 0.5025 0.4996 0.9439 0.045 Uiso 1 1 d R
C8 C 0.2229(3) 0.2249(4) 0.8218(2) 0.0404(8) Uani 1 1 d .
H8A H 0.2977 0.1620 0.8407 0.048 Uiso 1 1 d R
H8B H 0.1350 0.1761 0.8287 0.048 Uiso 1 1 d R
C9 C 0.2471(5) 0.1264(5) 0.7026(3) 0.0585(11) Uani 1 1 d .
H9A H 0.3261 0.0713 0.7217 0.088 Uiso 1 1 d R
H9B H 0.2579 0.1494 0.6499 0.088 Uiso 1 1 d R
H9C H 0.1637 0.0704 0.7074 0.088 Uiso 1 1 d R
C10 C 0.6609(5) 0.5913(5) 0.6284(3) 0.0597(13) Uani 1 1 d .
H10 H 0.6886 0.5191 0.6671 0.072 Uiso 1 1 d R
C11 C 0.7823(5) 0.6784(6) 0.6173(3) 0.0638(13) Uani 1 1 d .
H11A H 0.8659 0.6208 0.6266 0.077 Uiso 1 1 d R
H11B H 0.7809 0.7126 0.5650 0.077 Uiso 1 1 d R
C12 C 0.7838(5) 0.7979(7) 0.6678(4) 0.100(3) Uani 1 1 d .
H12A H 0.7992 0.8868 0.6400 0.120 Uiso 1 1 d R
H12B H 0.8585 0.7868 0.7065 0.120 Uiso 1 1 d R
C13 C 0.6490(3) 0.8040(4) 0.7036(2) 0.0384(8) Uani 1 1 d .
H13A H 0.6600 0.7847 0.7579 0.046 Uiso 1 1 d R
H13B H 0.6058 0.8982 0.6961 0.046 Uiso 1 1 d R
C14 C 0.6012(6) 0.5122(7) 0.5646(3) 0.0741(15) Uani 1 1 d .
H14A H 0.6593 0.4290 0.5547 0.089 Uiso 1 1 d R
H14B H 0.5096 0.4770 0.5767 0.089 Uiso 1 1 d R
C15 C 0.5011(7) 0.5282(14) 0.4520(4) 0.165(5) Uani 1 1 d .
H15A H 0.5192 0.4259 0.4536 0.247 Uiso 1 1 d R
H15B H 0.5136 0.5636 0.4013 0.247 Uiso 1 1 d R
H15C H 0.4070 0.5462 0.4656 0.247 Uiso 1 1 d R
C16 C 0.2297(3) 0.7317(4) 0.83316(16) 0.0265(6) Uani 1 1 d .
C17 C 0.3286(4) 0.8151(4) 0.87063(19) 0.0345(7) Uani 1 1 d .
H17 H 0.4217 0.8077 0.8587 0.041 Uiso 1 1 d R
C18 C 0.2898(4) 0.9087(4) 0.92534(18) 0.0440(10) Uani 1 1 d .
H18 H 0.3571 0.9650 0.9513 0.053 Uiso 1 1 d R
C19 C 0.1539(4) 0.9213(6) 0.94246(19) 0.0499(9) Uani 1 1 d .
H19 H 0.1282 0.9858 0.9800 0.060 Uiso 1 1 d R
C20 C 0.0564(4) 0.8400(5) 0.9051(2) 0.0495(10) Uani 1 1 d .
H20 H -0.0369 0.8490 0.9166 0.059 Uiso 1 1 d R
C21 C 0.0934(3) 0.7456(4) 0.8510(2) 0.0360(7) Uani 1 1 d .
H21 H 0.0255 0.6893 0.8257 0.043 Uiso 1 1 d R
C22 C 0.2542(3) 0.6523(4) 0.63318(17) 0.0339(7) Uani 1 1 d .
C23 C 0.2065(4) 0.7582(5) 0.58521(19) 0.0444(9) Uani 1 1 d .
H23 H 0.2241 0.8548 0.5973 0.053 Uiso 1 1 d R
C24 C 0.1328(4) 0.7237(7) 0.5192(2) 0.0583(14) Uani 1 1 d .
H24 H 0.1004 0.7964 0.4862 0.070 Uiso 1 1 d R
C25 C 0.1074(4) 0.5833(7) 0.5022(2) 0.0644(16) Uani 1 1 d .
H25 H 0.0571 0.5592 0.4573 0.077 Uiso 1 1 d R
C26 C 0.1541(4) 0.4792(6) 0.5494(2) 0.0566(14) Uani 1 1 d .
H26 H 0.1359 0.3827 0.5373 0.068 Uiso 1 1 d R
C27 C 0.2280(4) 0.5127(5) 0.6149(2) 0.0429(9) Uani 1 1 d .
H27 H 0.2606 0.4391 0.6473 0.051 Uiso 1 1 d R
C28 C 0.8801(3) 0.3636(5) 0.7841(2) 0.0464(9) Uani 1 1 d .
H28 H 0.9047 0.4611 0.7846 0.056 Uiso 1 1 d R
C29 C 0.8402(4) 0.3079(5) 0.8506(2) 0.0506(11) Uani 1 1 d .
H29 H 0.8389 0.3688 0.8928 0.061 Uiso 1 1 d R
C30 C 0.7981(5) 0.1544(6) 0.8600(3) 0.0711(14) Uani 1 1 d .
H30A H 0.8506 0.0944 0.8262 0.085 Uiso 1 1 d R
H30B H 0.8217 0.1243 0.9119 0.085 Uiso 1 1 d R
C31 C 0.6478(5) 0.1306(5) 0.8433(3) 0.0612(12) Uani 1 1 d .
H31A H 0.5995 0.1411 0.8903 0.073 Uiso 1 1 d R
H31B H 0.6341 0.0318 0.8257 0.073 Uiso 1 1 d R
C32 C 0.5833(4) 0.2305(4) 0.7853(2) 0.0427(9) Uani 1 1 d .
H32 H 0.4986 0.2718 0.7973 0.051 Uiso 1 1 d R
C33 C 0.6324(3) 0.2682(4) 0.7178(2) 0.0426(9) Uani 1 1 d .
H33 H 0.5826 0.3364 0.6885 0.051 Uiso 1 1 d R
C34 C 0.7622(4) 0.2074(6) 0.6869(3) 0.0662(14) Uani 1 1 d .
H34A H 0.7722 0.1074 0.7032 0.079 Uiso 1 1 d R
H34B H 0.7529 0.2079 0.6316 0.079 Uiso 1 1 d R
C35 C 0.8889(4) 0.2874(6) 0.7112(3) 0.0582(12) Uani 1 1 d .
H35A H 0.9664 0.2200 0.7153 0.070 Uiso 1 1 d R
H35B H 0.9090 0.3575 0.6721 0.070 Uiso 1 1 d R

loop_
_atom_site_aniso_label
_atom_site_aniso_U_11
_atom_site_aniso_U_22
_atom_site_aniso_U_33
_atom_site_aniso_U_23
_atom_site_aniso_U_13
_atom_site_aniso_U_12
Rh1 0.01750(9) 0.03499(12) 0.03793(12) -0.00857(15) 0.00379(7) -0.00001(13)
Cl1 0.0341(4) 0.0447(5) 0.0418(5) -0.0118(4) 0.0009(3) -0.0062(4)
O1 0.0381(14) 0.0331(15) 0.0494(16) -0.0029(13) 0.0043(11) -0.0037(11)
O2 0.082(3) 0.173(5) 0.088(3) 0.082(3) -0.032(2) -0.038(3)
N1 0.0193(11) 0.0260(13) 0.0322(13) 0.0031(11) 0.0067(9) 0.0016(10)
N2 0.0221(9) 0.0293(12) 0.0371(11) 0.0064(18) 0.0058(8) -0.0017(16)
N3 0.0203(11) 0.0434(17) 0.0256(12) 0.0024(12) 0.0038(9) -0.0074(11)
N4 0.0319(14) 0.0456(19) 0.0337(14) -0.0025(13) 0.0102(11) -0.0147(13)
C1 0.0214(13) 0.0288(16) 0.0296(15) -0.0088(13) 0.0038(11) -0.0062(12)
C2 0.0204(13) 0.0256(16) 0.0271(15) 0.0007(13) -0.0001(11) -0.0010(12)
C3 0.0286(15) 0.0324(17) 0.0258(15) -0.0004(13) 0.0014(11) -0.0014(13)
C4 0.0236(14) 0.0302(18) 0.0496(19) 0.0070(15) 0.0123(13) -0.0018(12)
C5 0.045(2) 0.048(2) 0.050(2) 0.0162(19) 0.0181(17) -0.0001(17)
C6 0.062(2) 0.052(2) 0.043(2) 0.0107(19) 0.0116(18) -0.005(2)
C7 0.0365(17) 0.0421(19) 0.0337(17) 0.0086(15) -0.0006(13) -0.0003(14)
C8 0.0259(16) 0.034(2) 0.062(2) 0.0069(18) 0.0070(15) -0.0060(14)
C9 0.050(2) 0.051(3) 0.074(3) -0.017(2) 0.003(2) -0.002(2)
C10 0.063(3) 0.062(3) 0.058(2) -0.021(2) 0.038(2) -0.022(2)
C11 0.046(2) 0.075(4) 0.072(3) -0.005(3) 0.019(2) -0.005(2)
C12 0.051(3) 0.084(4) 0.170(6) -0.058(4) 0.057(4) -0.036(3)
C13 0.0354(17) 0.035(2) 0.0448(19) -0.0005(16) 0.0039(14) -0.0099(15)
C14 0.074(3) 0.076(4) 0.074(3) -0.007(3) 0.014(3) 0.011(3)
C15 0.080(5) 0.334(16) 0.080(4) -0.071(7) 0.006(4) 0.015(6)
C16 0.0272(14) 0.0241(16) 0.0282(15) 0.0006(13) 0.0013(11) 0.0022(12)
C17 0.0363(17) 0.0289(18) 0.0379(18) -0.0028(14) -0.0043(13) 0.0011(14)
C18 0.066(2) 0.030(3) 0.0345(16) 0.0007(15) -0.0101(14) -0.0014(17)
C19 0.080(2) 0.034(2) 0.0373(16) -0.001(2) 0.0207(15) 0.011(3)
C20 0.055(2) 0.039(2) 0.057(2) -0.0064(19) 0.0288(19) 0.0038(18)
C21 0.0305(16) 0.0321(18) 0.0461(19) -0.0002(16) 0.0099(13) 0.0005(14)
C22 0.0256(14) 0.051(2) 0.0251(15) 0.0007(15) 0.0014(11) -0.0019(14)
C23 0.0366(18) 0.062(3) 0.0346(18) 0.0066(18) 0.0031(14) 0.0122(17)
C24 0.0362(19) 0.107(4) 0.0320(19) 0.014(2) 0.0007(15) 0.017(2)
C25 0.0276(18) 0.135(6) 0.031(2) -0.009(3) -0.0018(14) -0.007(2)
C26 0.043(2) 0.087(4) 0.0406(19) -0.020(2) 0.0044(15) -0.019(2)
C27 0.0406(19) 0.051(2) 0.0366(19) -0.0051(17) 0.0012(14) -0.0087(17)
C28 0.0206(15) 0.048(2) 0.071(3) -0.012(2) 0.0025(15) 0.0064(14)
C29 0.0311(18) 0.062(3) 0.057(2) -0.011(2) -0.0055(16) 0.0155(18)
C30 0.059(3) 0.071(4) 0.083(4) 0.019(3) -0.002(2) 0.015(3)
C31 0.062(3) 0.039(2) 0.083(3) 0.002(2) 0.005(2) 0.006(2)
C32 0.0320(17) 0.0333(19) 0.063(2) -0.0147(18) 0.0057(15) 0.0021(14)
C33 0.0283(16) 0.041(2) 0.059(2) -0.0170(18) 0.0081(15) -0.0015(15)
C34 0.042(2) 0.073(4) 0.086(3) -0.040(3) 0.023(2) 0.001(2)
C35 0.0289(18) 0.071(3) 0.076(3) -0.018(2) 0.0153(18) 0.0105(19)

loop_
_atom_type_symbol
_atom_type_description
_atom_type_scat_dispersion_real
_atom_type_scat_dispersion_imag
_atom_type_scat_source
C C 0.0033 0.0016 'International Tables Vol C Tables 4.2.6.8 and 6.1.1.4'
H H 0.0000 0.0000 'International Tables Vol C Tables 4.2.6.8 and 6.1.1.4'
N N 0.0061 0.0033 'International Tables Vol C Tables 4.2.6.8 and 6.1.1.4'
O O 0.0106 0.0060 'International Tables Vol C Tables 4.2.6.8 and 6.1.1.4'
Cl Cl 0.1484 0.1585 'International Tables Vol C Tables 4.2.6.8 and 6.1.1.4'
Rh Rh -1.1178 0.9187 'International Tables Vol C Tables 4.2.6.8 and 6.1.1.4'

loop_
_geom_angle_atom_site_label_1
_geom_angle_atom_site_label_2
_geom_angle_atom_site_label_3
_geom_angle
C1 Rh1 C32 93.79(14)
C1 Rh1 C33 92.86(13)
C32 Rh1 C33 37.85(15)
C1 Rh1 C28 155.83(15)
C32 Rh1 C28 95.57(15)
C33 Rh1 C28 81.19(14)
C1 Rh1 C29 167.75(14)
C32 Rh1 C29 81.43(16)
C33 Rh1 C29 90.23(16)
C28 Rh1 C29 36.42(16)
C1 Rh1 Cl1 89.84(9)
C32 Rh1 Cl1 150.38(11)
C33 Rh1 Cl1 171.09(10)
C28 Rh1 Cl1 92.91(11)
C29 Rh1 Cl1 88.90(12)
C9 O1 C8 111.4(3)
C15 O2 C14 106.7(6)
C1 N1 N2 121.4(3)
C1 N1 C2 115.5(3)
N2 N1 C2 123.2(2)
N1 N2 C7 116.2(3)
N1 N2 C4 115.3(2)
C7 N2 C4 109.1(2)
C1 N3 N4 128.5(3)
C1 N3 C3 114.6(2)
N4 N3 C3 115.3(3)
N3 N4 C13 114.1(3)
N3 N4 C10 114.7(3)
C13 N4 C10 108.6(3)
N1 C1 N3 106.4(3)
N1 C1 Rh1 125.8(2)
N3 C1 Rh1 127.7(2)
N1 C2 C16 113.0(2)
N1 C2 C3 100.7(2)
C16 C2 C3 114.9(3)
N1 C2 H2 109.2
C16 C2 H2 109.3
C3 C2 H2 109.3
N3 C3 C22 112.5(3)
N3 C3 C2 102.3(2)
C22 C3 C2 112.8(3)
N3 C3 H3 109.7
C22 C3 H3 109.7
C2 C3 H3 109.7
N2 C4 C8 111.7(3)
N2 C4 C5 102.4(3)
C8 C4 C5 111.7(3)
N2 C4 H4 110.3
C8 C4 H4 110.3
C5 C4 H4 110.3
C6 C5 C4 105.8(3)
C6 C5 H5A 110.6
C4 C5 H5A 110.6
C6 C5 H5B 110.6
C4 C5 H5B 110.6
H5A C5 H5B 108.7
C7 C6 C5 102.5(3)
C7 C6 H6A 111.3
C5 C6 H6A 111.3
C7 C6 H6B 111.3
C5 C6 H6B 111.2
H6A C6 H6B 109.2
N2 C7 C6 101.3(3)
N2 C7 H7A 111.5
C6 C7 H7A 111.5
N2 C7 H7B 111.5
C6 C7 H7B 111.5
H7A C7 H7B 109.3
O1 C8 C4 109.5(3)
O1 C8 H8A 109.8
C4 C8 H8A 109.7
O1 C8 H8B 109.7
C4 C8 H8B 109.8
H8A C8 H8B 108.2
O1 C9 H9A 109.5
O1 C9 H9B 109.5
H9A C9 H9B 109.5
O1 C9 H9C 109.4
H9A C9 H9C 109.5
H9B C9 H9C 109.5
C14 C10 C11 118.4(4)
C14 C10 N4 115.5(4)
C11 C10 N4 103.3(4)
C14 C10 H10 106.3
C11 C10 H10 106.2
N4 C10 H10 106.2
C12 C11 C10 109.6(4)
C12 C11 H11A 109.8
C10 C11 H11A 109.8
C12 C11 H11B 109.8
C10 C11 H11B 109.6
H11A C11 H11B 108.2
C11 C12 C13 108.5(4)
C11 C12 H12A 110.0
C13 C12 H12A 110.0
C11 C12 H12B 110.0
C13 C12 H12B 110.0
H12A C12 H12B 108.4
N4 C13 C12 104.1(3)
N4 C13 H13A 111.0
C12 C13 H13A 111.0
N4 C13 H13B 110.9
C12 C13 H13B 110.9
H13A C13 H13B 108.9
O2 C14 C10 111.4(5)
O2 C14 H14A 109.3
C10 C14 H14A 109.3
O2 C14 H14B 109.3
C10 C14 H14B 109.4
H14A C14 H14B 108.0
O2 C15 H15A 109.4
O2 C15 H15B 109.5
H15A C15 H15B 109.5
O2 C15 H15C 109.5
H15A C15 H15C 109.5
H15B C15 H15C 109.5
C17 C16 C21 119.2(3)
C17 C16 C2 121.3(3)
C21 C16 C2 119.5(3)
C18 C17 C16 119.5(3)
C18 C17 H17 120.3
C16 C17 H17 120.2
C17 C18 C19 120.6(4)
C17 C18 H18 119.7
C19 C18 H18 119.7
C20 C19 C18 119.9(4)
C20 C19 H19 120.1
C18 C19 H19 120.1
C19 C20 C21 120.2(4)
C19 C20 H20 119.9
C21 C20 H20 119.9
C20 C21 C16 120.6(4)
C20 C21 H21 119.7
C16 C21 H21 119.7
C27 C22 C23 119.2(3)
C27 C22 C3 120.1(3)
C23 C22 C3 120.6(4)
C22 C23 C24 120.3(5)
C22 C23 H23 119.9
C24 C23 H23 119.8
C25 C24 C23 119.5(5)
C25 C24 H24 120.3
C23 C24 H24 120.3
C26 C25 C24 120.2(4)
C26 C25 H25 119.9
C24 C25 H25 119.9
C25 C26 C27 120.6(5)
C25 C26 H26 119.7
C27 C26 H26 119.7
C22 C27 C26 120.2(4)
C22 C27 H27 119.9
C26 C27 H27 119.9
C29 C28 C35 127.1(4)
C29 C28 Rh1 73.6(2)
C35 C28 Rh1 109.2(2)
C29 C28 H28 116.4
C35 C28 H28 116.5
Rh1 C28 H28 87.0
C28 C29 C30 123.4(4)
C28 C29 Rh1 70.0(2)
C30 C29 Rh1 110.7(3)
C28 C29 H29 118.3
C30 C29 H29 118.3
Rh1 C29 H29 89.2
C31 C30 C29 112.9(4)
C31 C30 H30A 109.0
C29 C30 H30A 109.0
C31 C30 H30B 109.0
C29 C30 H30B 109.0
H30A C30 H30B 107.8
C30 C31 C32 114.5(4)
C30 C31 H31A 108.6
C32 C31 H31A 108.6
C30 C31 H31B 108.6
C32 C31 H31B 108.6
H31A C31 H31B 107.6
C33 C32 C31 127.8(4)
C33 C32 Rh1 72.0(2)
C31 C32 Rh1 110.1(3)
C33 C32 H32 116.1
C31 C32 H32 116.1
Rh1 C32 H32 87.8
C32 C33 C34 124.0(4)
C32 C33 Rh1 70.1(2)
C34 C33 Rh1 113.2(3)
C32 C33 H33 118.0
C34 C33 H33 118.0
Rh1 C33 H33 86.6
C35 C34 C33 113.5(4)
C35 C34 H34A 108.9
C33 C34 H34A 108.8
C35 C34 H34B 108.9
C33 C34 H34B 108.9
H34A C34 H34B 107.7
C28 C35 C34 114.5(3)
C28 C35 H35A 108.6
C34 C35 H35A 108.7
C28 C35 H35B 108.7
C34 C35 H35B 108.6
H35A C35 H35B 107.6

loop_
_geom_bond_atom_site_label_1
_geom_bond_atom_site_label_2
_geom_bond_distance
Rh1 C1 2.031(3)
Rh1 C32 2.100(4)
Rh1 C33 2.124(4)
Rh1 C28 2.177(3)
Rh1 C29 2.221(4)
Rh1 Cl1 2.3802(9)
O1 C9 1.417(5)
O1 C8 1.428(5)
O2 C15 1.365(9)
O2 C14 1.384(7)
N1 C1 1.335(4)
N1 N2 1.411(4)
N1 C2 1.480(4)
N2 C7 1.475(4)
N2 C4 1.483(4)
N3 C1 1.343(4)
N3 N4 1.407(3)
N3 C3 1.473(4)
N4 C13 1.487(4)
N4 C10 1.495(5)
C2 C16 1.504(4)
C2 C3 1.552(4)
C2 H2 1.0000
C3 C22 1.515(4)
C3 H3 1.0000
C4 C8 1.505(5)
C4 C5 1.547(5)
C4 H4 1.0000
C5 C6 1.518(6)
C5 H5A 0.9900
C5 H5B 0.9900
C6 C7 1.487(5)
C6 H6A 0.9900
C6 H6B 0.9900
C7 H7A 0.9900
C7 H7B 0.9900
C8 H8A 0.9900
C8 H8B 0.9900
C9 H9A 0.9800
C9 H9B 0.9800
C9 H9C 0.9800
C10 C14 1.464(7)
C10 C11 1.467(6)
C10 H10 1.0000
C11 C12 1.444(7)
C11 H11A 0.9900
C11 H11B 0.9900
C12 C13 1.497(5)
C12 H12A 0.9900
C12 H12B 0.9900
C13 H13A 0.9900
C13 H13B 0.9900
C14 H14A 0.9900
C14 H14B 0.9900
C15 H15A 0.9800
C15 H15B 0.9800
C15 H15C 0.9800
C16 C17 1.394(5)
C16 C21 1.394(4)
C17 C18 1.385(5)
C17 H17 0.9500
C18 C19 1.386(5)
C18 H18 0.9500
C19 C20 1.374(6)
C19 H19 0.9500
C20 C21 1.377(5)
C20 H20 0.9500
C21 H21 0.9500
C22 C27 1.377(6)
C22 C23 1.384(5)
C23 C24 1.395(6)
C23 H23 0.9500
C24 C25 1.377(8)
C24 H24 0.9500
C25 C26 1.360(7)
C25 H25 0.9500
C26 C27 1.386(5)
C26 H26 0.9500
C27 H27 0.9500
C28 C29 1.375(6)
C28 C35 1.497(6)
C28 H28 0.9500
C29 C30 1.516(8)
C29 H29 0.9500
C30 C31 1.506(6)
C30 H30A 0.9900
C30 H30B 0.9900
C31 C32 1.517(6)
C31 H31A 0.9900
C31 H31B 0.9900
C32 C33 1.370(5)
C32 H32 0.9500
C33 C34 1.523(5)
C33 H33 0.9500
C34 C35 1.500(6)
C34 H34A 0.9900
C34 H34B 0.9900
C35 H35A 0.9900
C35 H35B 0.9900

loop_
_geom_torsion_atom_site_label_1
_geom_torsion_atom_site_label_2
_geom_torsion_atom_site_label_3
_geom_torsion_atom_site_label_4
_geom_torsion
C1 N1 N2 C7 89.1(4)
C2 N1 N2 C7 -89.5(3)
C1 N1 N2 C4 -141.4(3)
C2 N1 N2 C4 40.0(5)
C1 N3 N4 C13 -71.9(4)
C3 N3 N4 C13 92.9(3)
C1 N3 N4 C10 54.3(5)
C3 N3 N4 C10 -140.9(3)
N2 N1 C1 N3 175.5(3)
C2 N1 C1 N3 -5.8(4)
N2 N1 C1 Rh1 -6.1(4)
C2 N1 C1 Rh1 172.6(2)
N4 N3 C1 N1 166.6(3)
C3 N3 C1 N1 1.8(4)
N4 N3 C1 Rh1 -11.7(5)
C3 N3 C1 Rh1 -176.6(2)
C32 Rh1 C1 N1 60.4(3)
C33 Rh1 C1 N1 98.3(3)
C28 Rh1 C1 N1 173.0(3)
C29 Rh1 C1 N1 -6.1(9)
Cl1 Rh1 C1 N1 -90.2(3)
C32 Rh1 C1 N3 -121.5(3)
C33 Rh1 C1 N3 -83.6(3)
C28 Rh1 C1 N3 -8.9(5)
C29 Rh1 C1 N3 171.9(6)
Cl1 Rh1 C1 N3 87.9(3)
C1 N1 C2 C16 -116.1(3)
N2 N1 C2 C16 62.6(4)
C1 N1 C2 C3 7.0(3)
N2 N1 C2 C3 -174.3(3)
C1 N3 C3 C22 -118.9(3)
N4 N3 C3 C22 74.2(4)
C1 N3 C3 C2 2.5(4)
N4 N3 C3 C2 -164.5(3)
N1 C2 C3 N3 -5.1(3)
C16 C2 C3 N3 116.7(3)
N1 C2 C3 C22 116.0(3)
C16 C2 C3 C22 -122.2(3)
N1 N2 C4 C8 89.7(4)
C7 N2 C4 C8 -137.5(3)
N1 N2 C4 C5 -150.6(3)
C7 N2 C4 C5 -17.8(4)
N2 C4 C5 C6 -9.7(4)
C8 C4 C5 C6 110.0(4)
C4 C5 C6 C7 33.0(4)
N1 N2 C7 C6 171.1(3)
C4 N2 C7 C6 38.7(4)
C5 C6 C7 N2 -42.8(4)
C9 O1 C8 C4 174.5(3)
N2 C4 C8 O1 -65.1(4)
C5 C4 C8 O1 -179.1(3)
N3 N4 C10 C14 75.3(5)
C13 N4 C10 C14 -155.6(4)
N3 N4 C10 C11 -153.8(3)
C13 N4 C10 C11 -24.8(5)
C14 C10 C11 C12 150.2(6)
N4 C10 C11 C12 21.1(6)
C10 C11 C12 C13 -9.9(8)
N3 N4 C13 C12 148.5(4)
C10 N4 C13 C12 19.1(5)
C11 C12 C13 N4 -5.8(7)
C15 O2 C14 C10 -163.7(6)
C11 C10 C14 O2 -46.0(7)
N4 C10 C14 O2 77.2(5)
N1 C2 C16 C17 52.0(4)
C3 C2 C16 C17 -62.9(4)
N1 C2 C16 C21 -126.6(3)
C3 C2 C16 C21 118.6(3)
C21 C16 C17 C18 0.7(5)
C2 C16 C17 C18 -177.9(3)
C16 C17 C18 C19 -0.7(6)
C17 C18 C19 C20 0.2(6)
C18 C19 C20 C21 0.4(7)
C19 C20 C21 C16 -0.4(6)
C17 C16 C21 C20 -0.1(5)
C2 C16 C21 C20 178.4(3)
N3 C3 C22 C27 59.7(4)
C2 C3 C22 C27 -55.4(4)
N3 C3 C22 C23 -121.0(3)
C2 C3 C22 C23 123.9(3)
C27 C22 C23 C24 0.0(5)
C3 C22 C23 C24 -179.3(3)
C22 C23 C24 C25 0.3(6)
C23 C24 C25 C26 -0.2(6)
C24 C25 C26 C27 -0.1(6)
C23 C22 C27 C26 -0.3(5)
C3 C22 C27 C26 178.9(3)
C25 C26 C27 C22 0.4(6)
C1 Rh1 C28 C29 -179.7(3)
C32 Rh1 C28 C29 -67.4(3)
C33 Rh1 C28 C29 -102.5(3)
Cl1 Rh1 C28 C29 84.2(3)
C1 Rh1 C28 C35 -55.4(5)
C32 Rh1 C28 C35 56.9(3)
C33 Rh1 C28 C35 21.8(3)
C29 Rh1 C28 C35 124.3(5)
Cl1 Rh1 C28 C35 -151.5(3)
C35 C28 C29 C30 0.3(6)
Rh1 C28 C29 C30 102.2(4)
C35 C28 C29 Rh1 -101.9(4)
C1 Rh1 C29 C28 179.4(6)
C32 Rh1 C29 C28 111.7(3)
C33 Rh1 C29 C28 74.7(3)
Cl1 Rh1 C29 C28 -96.4(3)
C1 Rh1 C29 C30 60.2(9)
C32 Rh1 C29 C30 -7.5(3)
C33 Rh1 C29 C30 -44.5(4)
C28 Rh1 C29 C30 -119.2(5)
Cl1 Rh1 C29 C30 144.4(3)
C28 C29 C30 C31 -89.0(5)
Rh1 C29 C30 C31 -9.9(6)
C29 C30 C31 C32 30.4(6)
C30 C31 C32 C33 46.0(6)
C30 C31 C32 Rh1 -36.4(5)
C1 Rh1 C32 C33 89.8(2)
C28 Rh1 C32 C33 -67.9(2)
C29 Rh1 C32 C33 -101.6(2)
Cl1 Rh1 C32 C33 -173.84(18)
C1 Rh1 C32 C31 -145.6(3)
C33 Rh1 C32 C31 124.6(4)
C28 Rh1 C32 C31 56.7(3)
C29 Rh1 C32 C31 23.0(3)
Cl1 Rh1 C32 C31 -49.3(4)
C31 C32 C33 C34 3.4(6)
Rh1 C32 C33 C34 105.2(4)
C31 C32 C33 Rh1 -101.8(4)
C1 Rh1 C33 C32 -92.5(2)
C28 Rh1 C33 C32 111.1(2)
C29 Rh1 C33 C32 75.6(2)
Cl1 Rh1 C33 C32 160.0(6)
C1 Rh1 C33 C34 148.1(4)
C32 Rh1 C33 C34 -119.4(4)
C28 Rh1 C33 C34 -8.4(4)
C29 Rh1 C33 C34 -43.8(4)
Cl1 Rh1 C33 C34 40.6(10)
C32 C33 C34 C35 -87.9(6)
Rh1 C33 C34 C35 -6.9(6)
C29 C28 C35 C34 51.1(6)
Rh1 C28 C35 C34 -32.4(5)
C33 C34 C35 C28 26.5(7)
